data_7031532
loop_
_publ_author_name
'Font, Helena'
'Font-Bardia, Merc\`e'
'G\'omez, Kerman'
'Gonz\'alez, Gabriel'
'Granell, Jaume'
'Macho, Israel'
'Mart\'inez, Manuel'

_publ_section_title
;
 A kinetico-mechanistic study on the C-H bond activation of primary
 benzylamines; cooperative and solid-state cyclopalladation on dimeric
 complexes.
;
_journal_issue 36
_journal_name_full 'Dalton transactions (Cambridge, England : 2003)'
_journal_page_first 13525
_journal_page_last 13536
_journal_paper_doi 10.1039/c4dt01463d
_journal_volume 43
_journal_year 2014
_chemical_formula_sum 'C18 H20 F2 N2 O4 Pd2'
_chemical_formula_weight 579.16
_chemical_name_systematic
;
 ?
;
_space_group_crystal_system monoclinic
_space_group_IT_number 15
_space_group_name_Hall '-C 2yc'
_space_group_name_H-M_alt 'C 1 2/c 1'
_symmetry_space_group_name_Hall '-C 2yc'
_symmetry_space_group_name_H-M 'C 1 2/c 1'
_atom_sites_solution_hydrogens mixed
_audit_creation_method SHELXL-97
_cell_angle_alpha 90
_cell_angle_beta 116.645(3)
_cell_angle_gamma 90
_cell_formula_units_Z 4
_cell_length_a 19.3777(18)
_cell_length_b 8.1701(9)
_cell_length_c 13.6078(12)
_cell_measurement_reflns_used 7284
_cell_measurement_temperature 100(2)
_cell_measurement_theta_max 30.09
_cell_measurement_theta_min 2.35
_cell_volume 1925.6(3)
_computing_cell_refinement 'Bruker SAINT'
_computing_data_collection 'Bruker APEX2'
_computing_data_reduction 'Bruker SAINT'
_computing_molecular_graphics 'Bruker SHELXTL'
_computing_publication_material 'Bruker SHELXTL'
_computing_structure_refinement 'SHELXL-97 (Sheldrick 2008)'
_computing_structure_solution 'SHELXS-97 (Sheldrick 2008)'
_diffrn_ambient_temperature 100(2)
_diffrn_measured_fraction_theta_full 0.999
_diffrn_measured_fraction_theta_max 0.998
_diffrn_measurement_device_type 'D8 Venture'
_diffrn_measurement_method '\f and \w scans'
_diffrn_radiation_type MoK\a
_diffrn_radiation_wavelength 0.71073
_diffrn_reflns_av_R_equivalents 0.0587
_diffrn_reflns_av_unetI/netI 0.0363
_diffrn_reflns_Laue_measured_fraction_full 0.999
_diffrn_reflns_Laue_measured_fraction_max 0.998
_diffrn_reflns_limit_h_max 27
_diffrn_reflns_limit_h_min -27
_diffrn_reflns_limit_k_max 11
_diffrn_reflns_limit_k_min -11
_diffrn_reflns_limit_l_max 19
_diffrn_reflns_limit_l_min -19
_diffrn_reflns_number 25530
_diffrn_reflns_point_group_measured_fraction_full 0.999
_diffrn_reflns_point_group_measured_fraction_max 0.998
_diffrn_reflns_theta_full 25.242
_diffrn_reflns_theta_max 30.564
_diffrn_reflns_theta_min 2.352
_diffrn_source microfocus
_exptl_absorpt_coefficient_mu 1.914
_exptl_absorpt_correction_T_max 0.7461
_exptl_absorpt_correction_T_min 0.6591
_exptl_absorpt_correction_type multi-scan
_exptl_absorpt_process_details sadabs
_exptl_crystal_colour yellow
_exptl_crystal_density_diffrn 1.998
_exptl_crystal_description prism
_exptl_crystal_F_000 1136
_exptl_crystal_size_max 0.258
_exptl_crystal_size_mid 0.117
_exptl_crystal_size_min 0.088
_refine_diff_density_max 0.976
_refine_diff_density_min -0.667
_refine_diff_density_rms 0.118
_refine_ls_extinction_method none
_refine_ls_goodness_of_fit_ref 1.069
_refine_ls_hydrogen_treatment mixed
_refine_ls_matrix_type full
_refine_ls_number_parameters 134
_refine_ls_number_reflns 2950
_refine_ls_number_restraints 0
_refine_ls_restrained_S_all 1.069
_refine_ls_R_factor_all 0.0620
_refine_ls_R_factor_gt 0.0336
_refine_ls_shift/su_max 0.001
_refine_ls_shift/su_mean 0.000
_refine_ls_structure_factor_coef Fsqd
_refine_ls_weighting_details
;
 w=1/[\s^2^(Fo^2^)+(0.0204P)^2^+4.1732P]
 where P=(Fo^2^+2Fc^2^)/3
;
_refine_ls_weighting_scheme calc
_refine_ls_wR_factor_gt 0.0561
_refine_ls_wR_factor_ref 0.0624
_reflns_Friedel_coverage 0.000
_reflns_number_gt 2159
_reflns_number_total 2950
_reflns_threshold_expression 'I > 2\s(I)'
_cod_data_source_file c4dt01463d2.cif
_cod_data_source_block mo_IAXSB27_0m
_cod_depositor_comments 'Adding full bibliography for 7031532--7031533.cif.'
_cod_database_code 7031532
_shelx_space_group_comment
;
The symmetry employed for this shelxl refinement is uniquely defined
by the following loop, which should always be used as a source of
symmetry information in preference to the above space-group names.
They are only intended as comments.
;

loop_
_space_group_symop_operation_xyz
'x, y, z'
'-x, y, -z+1/2'
'x+1/2, y+1/2, z'
'-x+1/2, y+1/2, -z+1/2'
'-x, -y, -z'
'x, -y, z-1/2'
'-x+1/2, -y+1/2, -z'
'x+1/2, -y+1/2, z-1/2'

loop_
_atom_site_label
_atom_site_type_symbol
_atom_site_fract_x
_atom_site_fract_y
_atom_site_fract_z
_atom_site_U_iso_or_equiv
_atom_site_adp_type
_atom_site_occupancy
_atom_site_site_symmetry_order
_atom_site_calc_flag
_atom_site_refinement_flags_posn
_atom_site_refinement_flags_adp
Pd1 Pd 0.05191(2) 0.98910(3) 0.19811(2) 0.02351(7) Uani 1 1 d . .
F1N F 0.33469(10) 0.7623(3) 0.45148(16) 0.0542(6) Uani 1 1 d . .
O1 O -0.03571(12) 1.1631(3) 0.10254(16) 0.0410(6) Uani 1 1 d . .
O2 O 0.11279(11) 1.1600(2) 0.31495(15) 0.0270(4) Uani 1 1 d . .
N1 N 0.00196(15) 0.8076(4) 0.0861(2) 0.0395(7) Uani 1 1 d . .
H1N H 0.0159(19) 0.823(4) 0.034(3) 0.047 Uiso 1 1 d . U
H1NA H -0.044(2) 0.806(5) 0.061(3) 0.047 Uiso 1 1 d . U
C1 C 0.13214(15) 0.8236(3) 0.2654(2) 0.0218(5) Uani 1 1 d . .
C2 C 0.20741(15) 0.8542(4) 0.3443(2) 0.0253(6) Uani 1 1 d . .
H5 H 0.2221 0.9602 0.3755 0.030 Uiso 1 1 calc R U
C3 C 0.25993(18) 0.7290(4) 0.3760(2) 0.0344(7) Uani 1 1 d . .
C4 C 0.2432(2) 0.5747(4) 0.3356(3) 0.0448(9) Uani 1 1 d . .
H1 H 0.2817 0.4919 0.3596 0.054 Uiso 1 1 calc R U
C5 C 0.1677(2) 0.5410(4) 0.2576(3) 0.0437(9) Uani 1 1 d . .
H2 H 0.1540 0.4335 0.2286 0.052 Uiso 1 1 calc R U
C6 C 0.11226(18) 0.6654(4) 0.2221(2) 0.0302(6) Uani 1 1 d . .
C7 C 0.0311(2) 0.6450(5) 0.1362(3) 0.0437(9) Uani 1 1 d . .
H3 H 0.0290 0.5670 0.0793 0.052 Uiso 1 1 calc R U
H4 H -0.0013 0.6015 0.1695 0.052 Uiso 1 1 calc R U
C9 C 0.09462(15) 1.2077(4) 0.3881(2) 0.0246(6) Uani 1 1 d . .
C10 C 0.14685(17) 1.3287(4) 0.4708(2) 0.0324(7) Uani 1 1 d . .
H6 H 0.1206 1.4345 0.4592 0.049 Uiso 1 1 calc R U
H8 H 0.1941 1.3414 0.4622 0.049 Uiso 1 1 calc R U
H7 H 0.1600 1.2891 0.5451 0.049 Uiso 1 1 calc R U

loop_
_atom_site_aniso_label
_atom_site_aniso_U_11
_atom_site_aniso_U_22
_atom_site_aniso_U_33
_atom_site_aniso_U_23
_atom_site_aniso_U_13
_atom_site_aniso_U_12
Pd1 0.01318(9) 0.04359(14) 0.01275(9) 0.00036(10) 0.00491(7) 0.00236(10)
F1N 0.0239(10) 0.0833(16) 0.0445(12) 0.0162(11) 0.0056(9) 0.0197(10)
O1 0.0269(11) 0.0779(17) 0.0212(10) 0.0163(11) 0.0133(9) 0.0222(11)
O2 0.0259(10) 0.0318(11) 0.0265(10) -0.0017(8) 0.0148(9) -0.0013(8)
N1 0.0193(12) 0.078(2) 0.0207(12) -0.0131(13) 0.0090(11) -0.0135(14)
C1 0.0215(13) 0.0310(15) 0.0165(12) 0.0008(11) 0.0117(11) -0.0018(11)
C2 0.0208(13) 0.0338(16) 0.0211(13) 0.0029(11) 0.0092(11) 0.0011(12)
C3 0.0283(16) 0.049(2) 0.0260(15) 0.0082(14) 0.0118(13) 0.0067(14)
C4 0.059(2) 0.044(2) 0.042(2) 0.0145(16) 0.0321(19) 0.0207(18)
C5 0.078(3) 0.0289(18) 0.0390(18) -0.0019(14) 0.039(2) -0.0024(16)
C6 0.0413(17) 0.0350(17) 0.0220(13) -0.0043(12) 0.0212(13) -0.0092(14)
C7 0.052(2) 0.057(2) 0.0293(16) -0.0185(16) 0.0251(16) -0.0311(18)
C9 0.0202(13) 0.0345(16) 0.0166(12) 0.0036(11) 0.0060(11) 0.0005(11)
C10 0.0268(15) 0.0407(18) 0.0296(15) -0.0050(13) 0.0125(13) -0.0056(13)

loop_
_atom_type_symbol
_atom_type_description
_atom_type_scat_dispersion_real
_atom_type_scat_dispersion_imag
_atom_type_scat_source
C C 0.0033 0.0016 'International Tables Vol C Tables 4.2.6.8 and 6.1.1.4'
H H 0.0000 0.0000 'International Tables Vol C Tables 4.2.6.8 and 6.1.1.4'
N N 0.0061 0.0033 'International Tables Vol C Tables 4.2.6.8 and 6.1.1.4'
O O 0.0106 0.0060 'International Tables Vol C Tables 4.2.6.8 and 6.1.1.4'
Pd Pd -0.9988 1.0072 'International Tables Vol C Tables 4.2.6.8 and 6.1.1.4'
F F 0.0171 0.0103 'International Tables Vol C Tables 4.2.6.8 and 6.1.1.4'

loop_
_geom_angle_atom_site_label_1
_geom_angle_atom_site_label_2
_geom_angle_atom_site_label_3
_geom_angle
_geom_angle_site_symmetry_1
_geom_angle_site_symmetry_3
C1 Pd1 N1 81.80(12) . .
C1 Pd1 O2 92.75(10) . .
N1 Pd1 O2 174.10(10) . .
C1 Pd1 O1 171.81(9) . .
N1 Pd1 O1 92.73(11) . .
O2 Pd1 O1 92.45(9) . .
C1 Pd1 Pd1 110.40(7) . 2
N1 Pd1 Pd1 99.34(8) . 2
O2 Pd1 Pd1 84.65(5) . 2
O1 Pd1 Pd1 76.39(5) . 2
C9 O1 Pd1 129.61(18) 2 .
C9 O2 Pd1 123.94(17) . .
C7 N1 Pd1 110.69(18) . .
C7 N1 H1N 108(2) . .
Pd1 N1 H1N 106(2) . .
C7 N1 H1NA 108(3) . .
Pd1 N1 H1NA 113(3) . .
H1N N1 H1NA 110(3) . .
C2 C1 C6 119.0(3) . .
C2 C1 Pd1 125.2(2) . .
C6 C1 Pd1 115.6(2) . .
C3 C2 C1 118.8(3) . .
C3 C2 H5 120.6 . .
C1 C2 H5 120.6 . .
C4 C3 C2 123.9(3) . .
C4 C3 F1N 117.9(3) . .
C2 C3 F1N 118.2(3) . .
C3 C4 C5 118.1(3) . .
C3 C4 H1 121.0 . .
C5 C4 H1 121.0 . .
C4 C5 C6 120.0(3) . .
C4 C5 H2 120.0 . .
C6 C5 H2 120.0 . .
C5 C6 C1 120.1(3) . .
C5 C6 C7 124.6(3) . .
C1 C6 C7 115.3(3) . .
N1 C7 C6 108.1(3) . .
N1 C7 H3 110.1 . .
C6 C7 H3 110.1 . .
N1 C7 H4 110.1 . .
C6 C7 H4 110.1 . .
H3 C7 H4 108.4 . .
O1 C9 O2 125.4(3) 2 .
O1 C9 C10 117.0(2) 2 .
O2 C9 C10 117.7(2) . .
C9 C10 H6 109.5 . .
C9 C10 H8 109.5 . .
H6 C10 H8 109.5 . .
C9 C10 H7 109.5 . .
H6 C10 H7 109.5 . .
H8 C10 H7 109.5 . .

loop_
_geom_bond_atom_site_label_1
_geom_bond_atom_site_label_2
_geom_bond_distance
_geom_bond_site_symmetry_2
Pd1 C1 1.951(3) .
Pd1 N1 2.034(3) .
Pd1 O2 2.0459(19) .
Pd1 O1 2.148(2) .
Pd1 Pd1 2.9308(4) 2
F1N C3 1.376(4) .
O1 C9 1.258(3) 2
O2 C9 1.258(3) .
N1 C7 1.484(5) .
N1 H1N 0.87(4) .
N1 H1NA 0.79(4) .
C1 C2 1.392(4) .
C1 C6 1.401(4) .
C2 C3 1.369(4) .
C2 H5 0.9500 .
C3 C4 1.355(5) .
C4 C5 1.396(5) .
C4 H1 0.9500 .
C5 C6 1.399(5) .
C5 H2 0.9500 .
C6 C7 1.490(4) .
C7 H3 0.9900 .
C7 H4 0.9900 .
C9 O1 1.258(3) 2
C9 C10 1.498(4) .
C10 H6 0.9800 .
C10 H8 0.9800 .
C10 H7 0.9800 .

loop_
_geom_torsion_atom_site_label_1
_geom_torsion_atom_site_label_2
_geom_torsion_atom_site_label_3
_geom_torsion_atom_site_label_4
_geom_torsion
_geom_torsion_site_symmetry_4
C6 C1 C2 C3 0.9(4) .
Pd1 C1 C2 C3 -173.3(2) .
C1 C2 C3 C4 -0.4(4) .
C1 C2 C3 F1N 178.0(2) .
C2 C3 C4 C5 -0.6(5) .
F1N C3 C4 C5 -179.0(3) .
C3 C4 C5 C6 1.0(5) .
C4 C5 C6 C1 -0.5(4) .
C4 C5 C6 C7 177.4(3) .
C2 C1 C6 C5 -0.4(4) .
Pd1 C1 C6 C5 174.3(2) .
C2 C1 C6 C7 -178.5(2) .
Pd1 C1 C6 C7 -3.8(3) .
Pd1 N1 C7 C6 -31.3(3) .
C5 C6 C7 N1 -154.7(3) .
C1 C6 C7 N1 23.3(3) .
Pd1 O2 C9 O1 -2.9(4) 2
Pd1 O2 C9 C10 177.54(19) .
